data_2204893
loop_
_publ_author_name
'Mehmet Akkurt'
'Selvi Karaca'
'Hasan K\"u\,c\"ukbay'
'Ersin Orhan'
'Orhan B\"uy\"ukg\"ung\"or'

_publ_section_title Dichlorobis[1-(2-ethoxyethyl)-1<i>H</i>-benzimidazole-\k<i>N</i>^3^]nickel(II)
_journal_issue 1
_journal_name_full 'Acta Crystallographica Section E'
_journal_page_first m41
_journal_page_last m43
_journal_paper_doi 10.1107/S1600536804031356
_journal_volume 61
_journal_year 2005
_chemical_formula_iupac '[Ni Cl2 (C11 H14 N2 O)2]'
_chemical_formula_moiety 'C22 H28 Cl2 N4 Ni O2'
_chemical_formula_sum 'C22 H28 Cl2 N4 Ni O2'
_chemical_formula_weight 510.07
_chemical_name_systematic
;
Dichlorobis[1-(2-ethoxyethyl)-1H-benzimidazole-\kN^3^]nickel(II)
;
_space_group_IT_number 29
_symmetry_cell_setting orthorhombic
_symmetry_space_group_name_Hall 'P 2c -2ac'
_symmetry_space_group_name_H-M 'P c a 21'
_atom_sites_solution_hydrogens geom
_atom_sites_solution_primary direct
_atom_sites_solution_secondary difmap
_cell_angle_alpha 90
_cell_angle_beta 90
_cell_angle_gamma 90
_cell_formula_units_Z 4
_cell_length_a 17.416(5)
_cell_length_b 7.624(5)
_cell_length_c 17.667(5)
_cell_measurement_reflns_used 40494
_cell_measurement_temperature 100
_cell_measurement_theta_max 27.26
_cell_measurement_theta_min 1.64
_cell_volume 2345.8(18)
_computing_cell_refinement X-AREA
_computing_data_collection 'X-AREA (Stoe & Cie, 2002)'
_computing_data_reduction 'X-RED32 (Stoe & Cie, 2002)'
_computing_molecular_graphics 'ORTEPIII (Farrugia, 1997)'
_computing_publication_material 'WinGX (Farrugia, 1999)'
_computing_structure_refinement 'SHELXL97 (Sheldrick, 1997)'
_computing_structure_solution 'SIR97 (Altomare et al., 1999)'
_diffrn_ambient_temperature 100
_diffrn_detector_area_resol_mean 6.67
_diffrn_measured_fraction_theta_full 0.996
_diffrn_measured_fraction_theta_max 0.996
_diffrn_measurement_device '2-circle goniometer'
_diffrn_measurement_device_type 'Stoe IPDS-II'
_diffrn_measurement_method \w
_diffrn_radiation_monochromator 'plane graphite'
_diffrn_radiation_type MoK\a
_diffrn_radiation_wavelength 0.71073
_diffrn_reflns_av_R_equivalents 0.0555
_diffrn_reflns_av_sigmaI/netI 0.0300
_diffrn_reflns_limit_h_max 22
_diffrn_reflns_limit_h_min -22
_diffrn_reflns_limit_k_max 9
_diffrn_reflns_limit_k_min -9
_diffrn_reflns_limit_l_max 22
_diffrn_reflns_limit_l_min -22
_diffrn_reflns_number 25872
_diffrn_reflns_reduction_process ' ?'
_diffrn_reflns_theta_full 27.15
_diffrn_reflns_theta_max 27.15
_diffrn_reflns_theta_min 2.31
_exptl_absorpt_coefficient_mu 1.081
_exptl_absorpt_correction_type none
_exptl_crystal_colour violet
_exptl_crystal_density_diffrn 1.444
_exptl_crystal_density_method 'Not Measured'
_exptl_crystal_description prism
_exptl_crystal_F_000 1064
_exptl_crystal_size_max 0.32
_exptl_crystal_size_mid 0.31
_exptl_crystal_size_min 0.30
_refine_diff_density_max 0.379
_refine_diff_density_min -0.770
_refine_ls_abs_structure_details 'Flack (1983). 2480 Friedel pairs '
_refine_ls_abs_structure_Flack 0.079(9)
_refine_ls_extinction_method none
_refine_ls_goodness_of_fit_ref 1.067
_refine_ls_hydrogen_treatment constr
_refine_ls_matrix_type full
_refine_ls_number_parameters 280
_refine_ls_number_reflns 5171
_refine_ls_number_restraints 1
_refine_ls_restrained_S_all 1.067
_refine_ls_R_factor_all 0.0279
_refine_ls_R_factor_gt 0.0267
_refine_ls_shift/su_max 0.001
_refine_ls_shift/su_mean 0.000
_refine_ls_structure_factor_coef Fsqd
_refine_ls_weighting_details 'calc w = 1/[\s^2^(Fo^2^)+(0.0495P)^2^] where P = (Fo^2^+2Fc^2^)/3'
_refine_ls_weighting_scheme calc
_refine_ls_wR_factor_gt 0.0686
_refine_ls_wR_factor_ref 0.0691
_reflns_number_gt 4987
_reflns_number_total 5171
_reflns_threshold_expression I>2\s(I
_cod_data_source_file hb6130.cif
_cod_data_source_block I
_cod_depositor_comments
;
The following automatic conversions were performed:
'_symmetry_cell_setting' value 'Orthorhombic' changed to 'orthorhombic'
according to '/home/saulius/struct/CIF-dictionaries/cif_core.dic'
dictionary named 'cif_core.dic' version 2.4.1 from 2010-06-29.

Automatic conversion script
Id: cif_fix_enum 1527 2010-12-29 10:47:43Z saulius 

The following automatic conversions were performed:

'_symmetry_cell_setting' value 'Orthorhombic' changed to
'orthorhombic' according to
/home/saulius/struct/CIF-dictionaries/cif_core.dic dictionary named
'cif_core.dic' version 2.4.1 from 2010-06-29.

Automatic conversion script
Id: cif_fix_values 1715 2011-07-08 13:25:40Z adriana 
;
_cod_database_code 2204893

loop_
_symmetry_equiv_pos_site_id
_symmetry_equiv_pos_as_xyz
1 x,y,z
2 -x,-y,1/2+z
3 1/2-x,y,1/2+z
4 1/2+x,-y,z

loop_
_atom_site_aniso_label
_atom_site_aniso_U_11
_atom_site_aniso_U_22
_atom_site_aniso_U_33
_atom_site_aniso_U_12
_atom_site_aniso_U_13
_atom_site_aniso_U_23
Ni1 0.01540(10) 0.01830(10) 0.01550(10) -0.00020(10) -0.00090(10) 0.00050(10)
Cl1 0.0201(2) 0.0234(2) 0.0193(2) 0.0037(2) 0.0029(2) 0.0018(2)
Cl2 0.0224(2) 0.0191(2) 0.0324(3) 0.0009(2) -0.0032(2) 0.0045(2)
O1 0.0239(7) 0.0249(7) 0.0215(7) -0.0001(6) 0.0019(6) 0.0017(6)
O2 0.0332(8) 0.0377(9) 0.0278(8) -0.0064(7) -0.0009(7) -0.0026(7)
N1 0.0193(8) 0.0192(7) 0.0184(8) 0.0010(6) -0.0009(6) -0.0006(6)
N2 0.0219(8) 0.0219(7) 0.0183(9) 0.0009(6) 0.0003(6) -0.0044(7)
N3 0.0175(7) 0.0202(7) 0.0179(9) 0.0009(6) 0.0009(6) -0.0007(6)
N4 0.0183(7) 0.0186(7) 0.0250(8) -0.0011(6) -0.0019(7) 0.0003(7)
C1 0.0192(9) 0.0210(9) 0.0152(8) -0.0006(7) -0.0004(7) 0.0006(7)
C2 0.0287(10) 0.0232(9) 0.0195(9) 0.0025(8) 0.0022(8) -0.0028(8)
C3 0.0365(11) 0.0237(10) 0.0221(10) 0.0048(9) 0.0025(9) 0.0002(8)
C4 0.0359(11) 0.0256(10) 0.0199(10) 0.0036(9) -0.0001(8) 0.0054(8)
C5 0.0250(10) 0.0306(10) 0.0150(9) 0.0006(8) 0.0012(8) 0.0007(8)
C6 0.0203(9) 0.0197(8) 0.0195(9) 0.0009(7) -0.0009(8) -0.0014(7)
C7 0.0207(9) 0.0217(9) 0.0176(9) 0.0002(7) -0.0024(7) -0.0015(7)
C8 0.0268(10) 0.0257(10) 0.0196(9) 0.0006(8) -0.0001(8) -0.0064(8)
C9 0.0280(10) 0.0232(9) 0.0180(9) 0.0025(8) -0.0019(8) -0.0014(7)
C10 0.0257(10) 0.0240(9) 0.0244(10) -0.0013(8) 0.0054(8) 0.0001(8)
C11 0.0281(10) 0.0464(14) 0.0343(12) -0.0004(10) 0.0023(10) 0.0028(11)
C12 0.0146(8) 0.0230(8) 0.0163(8) 0.0010(6) 0.0004(7) 0.0017(7)
C13 0.0229(9) 0.0244(9) 0.0199(9) -0.0002(7) -0.0004(7) -0.0021(8)
C14 0.0237(9) 0.0279(10) 0.0200(9) 0.0039(8) 0.0014(8) -0.0006(8)
C15 0.0177(9) 0.0323(10) 0.0214(10) 0.0046(8) 0.0011(8) 0.0048(8)
C16 0.0179(8) 0.0263(8) 0.0236(9) -0.0036(6) -0.0014(8) 0.0038(9)
C17 0.0190(9) 0.0209(8) 0.0199(10) 0.0009(6) 0.0012(7) 0.0018(7)
C18 0.0169(8) 0.0203(8) 0.0215(9) 0.0003(7) -0.0004(7) 0.0010(7)
C19 0.0249(10) 0.0179(9) 0.0315(11) -0.0029(7) -0.0038(9) -0.0017(8)
C20 0.0247(10) 0.0239(10) 0.0308(11) -0.0024(8) -0.0026(8) -0.0046(9)
C21 0.0492(15) 0.0355(12) 0.0308(12) -0.0024(11) 0.0005(11) 0.0014(10)
C22 0.121(3) 0.0460(17) 0.0351(15) -0.0178(19) -0.0190(18) -0.0014(13)

loop_
_atom_site_label
_atom_site_fract_x
_atom_site_fract_y
_atom_site_fract_z
_atom_site_U_iso_or_equiv
_atom_site_thermal_displace_type
_atom_site_calc_flag
_atom_site_refinement_flags
_atom_site_occupancy
_atom_site_type_symbol
Ni1 0.446070(10) 0.87640(3) 0.86786(2) 0.01640(10) Uani . . 1.000 Ni
Cl1 0.53111(3) 0.70127(6) 0.81115(3) 0.02090(10) Uani . . 1.000 Cl
Cl2 0.42115(3) 1.16157(6) 0.84841(3) 0.02460(10) Uani . . 1.000 Cl
O1 0.29918(8) 0.99934(18) 1.15516(9) 0.0234(4) Uani . . 1.000 O
O2 0.26299(10) 0.4927(2) 0.65727(10) 0.0329(5) Uani . . 1.000 O
N1 0.45887(10) 0.8502(2) 0.97869(10) 0.0190(4) Uani . . 1.000 N
N2 0.45275(10) 0.9167(2) 1.10100(10) 0.0207(5) Uani . . 1.000 N
N3 0.34843(9) 0.7497(2) 0.85268(9) 0.0185(4) Uani . . 1.000 N
N4 0.26617(9) 0.5436(2) 0.81845(10) 0.0206(4) Uani . . 1.000 N
C1 0.48414(11) 0.7052(2) 1.02009(11) 0.0185(5) Uani . . 1.000 C
C2 0.51009(12) 0.5408(3) 0.99643(12) 0.0238(5) Uani . . 1.000 C
C3 0.53278(14) 0.4246(3) 1.05239(12) 0.0274(6) Uani . . 1.000 C
C4 0.52997(13) 0.4692(3) 1.12958(12) 0.0271(6) Uani . . 1.000 C
C5 0.50342(12) 0.6299(3) 1.15361(12) 0.0235(6) Uani . . 1.000 C
C6 0.48087(11) 0.7461(3) 1.09732(11) 0.0198(5) Uani . . 1.000 C
C7 0.44072(11) 0.9705(3) 1.02974(12) 0.0200(5) Uani . . 1.000 C
C8 0.43516(12) 1.0125(3) 1.17017(12) 0.0240(6) Uani . . 1.000 C
C9 0.36007(12) 0.9551(3) 1.20487(11) 0.0231(5) Uani . . 1.000 C
C10 0.22636(12) 0.9512(3) 1.18660(12) 0.0247(6) Uani . . 1.000 C
C11 0.16395(14) 1.0118(4) 1.13445(16) 0.0363(7) Uani . . 1.000 C
C12 0.27538(10) 0.8025(2) 0.87541(12) 0.0180(5) Uani . . 1.000 C
C13 0.25020(12) 0.9554(3) 0.91149(11) 0.0224(5) Uani . . 1.000 C
C14 0.17226(12) 0.9710(3) 0.92496(12) 0.0239(5) Uani . . 1.000 C
C15 0.12086(12) 0.8382(3) 0.90348(12) 0.0238(6) Uani . . 1.000 C
C16 0.14425(11) 0.6878(2) 0.86769(13) 0.0226(5) Uani . . 1.000 C
C17 0.22299(11) 0.6727(2) 0.85397(11) 0.0199(5) Uani . . 1.000 C
C18 0.33967(11) 0.5972(2) 0.81937(12) 0.0196(5) Uani . . 1.000 C
C19 0.23709(13) 0.3863(2) 0.78079(13) 0.0248(6) Uani . . 1.000 C
C20 0.20370(13) 0.4271(3) 0.70361(13) 0.0265(6) Uani . . 1.000 C
C21 0.23737(17) 0.5511(3) 0.58440(15) 0.0385(8) Uani . . 1.000 C
C22 0.2134(3) 0.4093(4) 0.53244(19) 0.0674(13) Uani . . 1.000 C
H2 0.51200 0.51080 0.94540 0.0290 Uiso calc R 1.000 H
H3 0.55040 0.31400 1.03850 0.0330 Uiso calc R 1.000 H
H4 0.54650 0.38800 1.16530 0.0330 Uiso calc R 1.000 H
H5 0.50070 0.65890 1.20470 0.0280 Uiso calc R 1.000 H
H7 0.42160 1.08080 1.01740 0.0240 Uiso calc R 1.000 H
H8A 0.43270 1.13690 1.15900 0.0290 Uiso calc R 1.000 H
H8B 0.47620 0.99430 1.20650 0.0290 Uiso calc R 1.000 H
H9A 0.36070 0.82950 1.21340 0.0280 Uiso calc R 1.000 H
H9B 0.35280 1.01300 1.25320 0.0280 Uiso calc R 1.000 H
H10A 0.22010 1.00500 1.23600 0.0300 Uiso calc R 1.000 H
H10B 0.22370 0.82490 1.19270 0.0300 Uiso calc R 1.000 H
H11A 0.11490 0.98030 1.15520 0.0540 Uiso calc R 1.000 H
H11B 0.17020 0.95720 1.08590 0.0540 Uiso calc R 1.000 H
H11C 0.16670 1.13690 1.12880 0.0540 Uiso calc R 1.000 H
H13 0.28440 1.04290 0.92580 0.0270 Uiso calc R 1.000 H
H14 0.15360 1.07120 0.94870 0.0290 Uiso calc R 1.000 H
H15 0.06890 0.85280 0.91390 0.0290 Uiso calc R 1.000 H
H16 0.10970 0.60090 0.85340 0.0270 Uiso calc R 1.000 H
H18 0.38000 0.53310 0.79870 0.0230 Uiso calc R 1.000 H
H19A 0.19780 0.33290 0.81210 0.0300 Uiso calc R 1.000 H
H19B 0.27860 0.30250 0.77520 0.0300 Uiso calc R 1.000 H
H20A 0.18220 0.32160 0.68140 0.0320 Uiso calc R 1.000 H
H20B 0.16310 0.51350 0.70830 0.0320 Uiso calc R 1.000 H
H21A 0.27850 0.61690 0.56070 0.0460 Uiso calc R 1.000 H
H21B 0.19450 0.63050 0.59140 0.0460 Uiso calc R 1.000 H
H22A 0.19700 0.45930 0.48520 0.1010 Uiso calc R 1.000 H
H22B 0.17170 0.34500 0.55460 0.1010 Uiso calc R 1.000 H
H22C 0.25580 0.33160 0.52370 0.1010 Uiso calc R 1.000 H

loop_
_atom_type_symbol
_atom_type_description
_atom_type_scat_dispersion_real
_atom_type_scat_dispersion_imag
_atom_type_scat_source
O O 0.0106 0.0060 'International Tables Vol C Tables 4.2.6.8 and 6.1.1.4'
Ni Ni 0.3393 1.1124 'International Tables Vol C Tables 4.2.6.8 and 6.1.1.4'
N N 0.0061 0.0033 'International Tables Vol C Tables 4.2.6.8 and 6.1.1.4'
Cl Cl 0.1484 0.1585 'International Tables Vol C Tables 4.2.6.8 and 6.1.1.4'
H H 0.0000 0.0000 'International Tables Vol C Tables 4.2.6.8 and 6.1.1.4'
C C 0.0033 0.0016 'International Tables Vol C Tables 4.2.6.8 and 6.1.1.4'

loop_
_geom_angle_atom_site_label_1
_geom_angle_atom_site_label_2
_geom_angle_atom_site_label_3
_geom_angle
_geom_angle_publ_flag
Cl1 Ni1 Cl2 129.75(2) yes
Cl1 Ni1 N1 107.99(5) yes
Cl1 Ni1 N3 102.59(5) yes
Cl2 Ni1 N1 105.72(5) yes
Cl2 Ni1 N3 106.66(5) yes
N1 Ni1 N3 100.48(7) yes
C9 O1 C10 111.17(16) no
C20 O2 C21 113.82(19) no
Ni1 N1 C1 129.27(13) no
Ni1 N1 C7 125.20(14) no
C1 N1 C7 105.47(17) no
C6 N2 C7 107.29(17) no
C6 N2 C8 125.60(17) no
C7 N2 C8 127.00(17) no
Ni1 N3 C12 127.30(12) no
Ni1 N3 C18 126.50(13) no
C12 N3 C18 106.21(15) no
C17 N4 C18 107.15(15) no
C17 N4 C19 126.84(16) no
C18 N4 C19 125.80(16) no
N1 C1 C2 130.97(18) no
N1 C1 C6 108.73(16) no
C2 C1 C6 120.30(18) no
C1 C2 C3 116.92(19) no
C2 C3 C4 121.8(2) no
C3 C4 C5 121.7(2) no
C4 C5 C6 116.23(19) no
N2 C6 C1 105.54(17) no
N2 C6 C5 131.49(19) no
C1 C6 C5 123.0(2) no
N1 C7 N2 112.97(19) no
N2 C8 C9 112.19(18) no
O1 C9 C8 109.12(16) no
O1 C10 C11 108.96(18) no
N3 C12 C13 131.16(16) no
N3 C12 C17 108.25(15) no
C13 C12 C17 120.57(17) no
C12 C13 C14 117.23(19) no
C13 C14 C15 121.2(2) no
C14 C15 C16 122.57(19) no
C15 C16 C17 116.13(17) no
N4 C17 C12 105.70(16) no
N4 C17 C16 131.94(16) no
C12 C17 C16 122.35(16) no
N3 C18 N4 112.69(16) no
N4 C19 C20 111.98(15) no
O2 C20 C19 108.33(18) no
O2 C21 C22 114.7(2) no
C1 C2 H2 121.00 no
C3 C2 H2 122.00 no
C2 C3 H3 119.00 no
C4 C3 H3 119.00 no
C3 C4 H4 119.00 no
C5 C4 H4 119.00 no
C4 C5 H5 122.00 no
C6 C5 H5 122.00 no
N1 C7 H7 123.00 no
N2 C7 H7 124.00 no
N2 C8 H8A 109.00 no
N2 C8 H8B 109.00 no
C9 C8 H8A 109.00 no
C9 C8 H8B 109.00 no
H8A C8 H8B 108.00 no
O1 C9 H9A 110.00 no
O1 C9 H9B 110.00 no
C8 C9 H9A 110.00 no
C8 C9 H9B 110.00 no
H9A C9 H9B 108.00 no
O1 C10 H10A 110.00 no
O1 C10 H10B 110.00 no
C11 C10 H10A 110.00 no
C11 C10 H10B 110.00 no
H10A C10 H10B 108.00 no
C10 C11 H11A 109.00 no
C10 C11 H11B 109.00 no
C10 C11 H11C 110.00 no
H11A C11 H11B 109.00 no
H11A C11 H11C 109.00 no
H11B C11 H11C 109.00 no
C12 C13 H13 121.00 no
C14 C13 H13 121.00 no
C13 C14 H14 119.00 no
C15 C14 H14 119.00 no
C14 C15 H15 119.00 no
C16 C15 H15 119.00 no
C15 C16 H16 122.00 no
C17 C16 H16 122.00 no
N3 C18 H18 124.00 no
N4 C18 H18 124.00 no
N4 C19 H19A 109.00 no
N4 C19 H19B 109.00 no
C20 C19 H19A 109.00 no
C20 C19 H19B 109.00 no
H19A C19 H19B 108.00 no
O2 C20 H20A 110.00 no
O2 C20 H20B 110.00 no
C19 C20 H20A 110.00 no
C19 C20 H20B 110.00 no
H20A C20 H20B 108.00 no
O2 C21 H21A 109.00 no
O2 C21 H21B 109.00 no
C22 C21 H21A 109.00 no
C22 C21 H21B 109.00 no
H21A C21 H21B 108.00 no
C21 C22 H22A 109.00 no
C21 C22 H22B 110.00 no
C21 C22 H22C 110.00 no
H22A C22 H22B 109.00 no
H22A C22 H22C 110.00 no
H22B C22 H22C 109.00 no

loop_
_geom_bond_atom_site_label_1
_geom_bond_atom_site_label_2
_geom_bond_distance
_geom_bond_publ_flag
Ni1 Cl1 2.2316(16) yes
Ni1 Cl2 2.2435(16) yes
Ni1 N1 1.981(2) yes
Ni1 N3 1.974(2) yes
O1 C9 1.418(3) no
O1 C10 1.432(3) no
O2 C20 1.410(3) no
O2 C21 1.433(3) no
N1 C1 1.397(3) no
N1 C7 1.325(3) no
N2 C6 1.391(3) no
N2 C7 1.341(3) no
N2 C8 1.456(3) no
N3 C12 1.394(3) no
N3 C18 1.312(2) no
N4 C17 1.389(3) no
N4 C18 1.344(3) no
N4 C19 1.462(3) no
C1 C2 1.396(3) no
C1 C6 1.401(3) no
C2 C3 1.385(3) no
C3 C4 1.406(3) no
C4 C5 1.377(3) no
C5 C6 1.389(3) no
C8 C9 1.509(3) no
C10 C11 1.498(4) no
C12 C13 1.399(3) no
C12 C17 1.398(3) no
C13 C14 1.383(3) no
C14 C15 1.404(3) no
C15 C16 1.371(3) no
C16 C17 1.397(3) no
C19 C20 1.515(3) no
C21 C22 1.478(4) no
C2 H2 0.9300 no
C3 H3 0.9300 no
C4 H4 0.9300 no
C5 H5 0.9300 no
C7 H7 0.9300 no
C8 H8A 0.9700 no
C8 H8B 0.9700 no
C9 H9A 0.9700 no
C9 H9B 0.9700 no
C10 H10A 0.9700 no
C10 H10B 0.9700 no
C11 H11A 0.9600 no
C11 H11B 0.9600 no
C11 H11C 0.9600 no
C13 H13 0.9300 no
C14 H14 0.9300 no
C15 H15 0.9300 no
C16 H16 0.9300 no
C18 H18 0.9300 no
C19 H19A 0.9700 no
C19 H19B 0.9700 no
C20 H20A 0.9700 no
C20 H20B 0.9700 no
C21 H21A 0.9700 no
C21 H21B 0.9700 no
C22 H22A 0.9600 no
C22 H22B 0.9600 no
C22 H22C 0.9600 no

loop_
_geom_hbond_atom_site_label_D
_geom_hbond_atom_site_label_H
_geom_hbond_atom_site_label_A
_geom_hbond_site_symmetry_A
_geom_hbond_distance_DH
_geom_hbond_distance_HA
_geom_hbond_distance_DA
_geom_hbond_angle_DHA
_geom_hbond_publ_flag
C2 H2 Cl1 . 0.93 2.80 3.514(3) 134 yes
C15 H15 Cl2 4_475 0.93 2.82 3.612(3) 143 yes
C16 H16 Cl1 4_465 0.93 2.78 3.699(3) 169 yes
C20 H20A O1 3_544 0.97 2.52 3.372(3) 146 yes

loop_
_geom_torsion_atom_site_label_1
_geom_torsion_atom_site_label_2
_geom_torsion_atom_site_label_3
_geom_torsion_atom_site_label_4
_geom_torsion
_geom_torsion_publ_flag
Cl1 Ni1 N1 C1 -29.16(18) no
Cl2 Ni1 N1 C1 -171.33(15) no
N3 Ni1 N1 C1 77.88(17) no
Cl1 Ni1 N1 C7 154.30(15) no
Cl2 Ni1 N1 C7 12.14(18) no
N3 Ni1 N1 C7 -98.66(17) no
Cl1 Ni1 N3 C12 -178.37(15) no
Cl2 Ni1 N3 C12 -39.72(17) no
N1 Ni1 N3 C12 70.34(16) no
Cl1 Ni1 N3 C18 2.17(17) no
Cl2 Ni1 N3 C18 140.82(15) no
N1 Ni1 N3 C18 -109.12(17) no
C10 O1 C9 C8 -178.56(17) no
C9 O1 C10 C11 176.14(19) no
C21 O2 C20 C19 -174.78(17) no
C20 O2 C21 C22 -70.7(3) no
Ni1 N1 C1 C6 -177.71(14) no
C1 N1 C7 N2 0.6(2) no
C7 N1 C1 C2 179.7(2) no
C7 N1 C1 C6 -0.7(2) no
Ni1 N1 C7 N2 177.83(13) no
Ni1 N1 C1 C2 2.6(3) no
C6 N2 C7 N1 -0.3(2) no
C7 N2 C6 C1 -0.1(2) no
C7 N2 C8 C9 98.4(2) no
C7 N2 C6 C5 179.3(2) no
C8 N2 C6 C1 176.18(18) no
C6 N2 C8 C9 -77.2(2) no
C8 N2 C7 N1 -176.54(18) no
C8 N2 C6 C5 -4.5(3) no
C18 N3 C12 C13 -178.1(2) no
Ni1 N3 C12 C17 -179.34(13) no
C18 N3 C12 C17 0.2(2) no
Ni1 N3 C18 N4 179.24(13) no
Ni1 N3 C12 C13 2.4(3) no
C12 N3 C18 N4 -0.3(2) no
C17 N4 C19 C20 76.7(3) no
C19 N4 C17 C16 3.8(3) no
C18 N4 C19 C20 -97.3(2) no
C18 N4 C17 C16 178.7(2) no
C17 N4 C18 N3 0.3(2) no
C19 N4 C17 C12 -175.01(18) no
C19 N4 C18 N3 175.23(18) no
C18 N4 C17 C12 -0.1(2) no
N1 C1 C2 C3 178.8(2) no
N1 C1 C6 N2 0.5(2) no
C6 C1 C2 C3 -0.8(3) no
N1 C1 C6 C5 -178.96(19) no
C2 C1 C6 N2 -179.82(18) no
C2 C1 C6 C5 0.8(3) no
C1 C2 C3 C4 0.0(3) no
C2 C3 C4 C5 1.0(4) no
C3 C4 C5 C6 -1.1(3) no
C4 C5 C6 N2 -179.1(2) no
C4 C5 C6 C1 0.2(3) no
N2 C8 C9 O1 -65.2(2) no
N3 C12 C13 C14 178.4(2) no
C13 C12 C17 N4 178.43(18) no
C13 C12 C17 C16 -0.5(3) no
C17 C12 C13 C14 0.3(3) no
N3 C12 C17 C16 -178.97(18) no
N3 C12 C17 N4 0.0(2) no
C12 C13 C14 C15 0.3(3) no
C13 C14 C15 C16 -0.7(3) no
C14 C15 C16 C17 0.4(3) no
C15 C16 C17 C12 0.1(3) no
C15 C16 C17 N4 -178.5(2) no
N4 C19 C20 O2 63.1(2) no
